data_7219485
loop_
_publ_author_name
'Arjmand, Farukh'
'Yousuf, Imtiyaz'
'Zaidi, Yusra'
'Toupet, Loic'

_publ_section_title
;
 Crystal structure determination, spectroscopic characterization and
 biological profile of a tailored ionic molecular entity, Sn(iv)
 iminodiacetic acid--piperazinediium conjugate: in vitro DNA/RNA binding
 studies, Topo I inhibition activity, cytotoxic and systemic toxicity
 studies
;
_journal_issue 21
_journal_name_full 'RSC Adv.'
_journal_page_first 16250
_journal_paper_doi 10.1039/C4RA13718C
_journal_volume 5
_journal_year 2015
_chemical_formula_sum 'C8 H17 Cl4 N3 O4 Sn'
_chemical_formula_weight 479.74
_chemical_name_systematic
;
?
;
_space_group_IT_number 46
_symmetry_cell_setting orthorhombic
_symmetry_space_group_name_Hall 'I 2 -2a'
_symmetry_space_group_name_H-M 'I m a 2'
_atom_sites_solution_hydrogens difmap
_atom_sites_solution_primary direct
_atom_sites_solution_secondary difmap
_audit_creation_method SHELXL-97
_audit_update_record
;
2013-03-23 deposited with the CCDC.
2015-01-29 downloaded from the CCDC.
;
_cell_angle_alpha 90.00
_cell_angle_beta 90.00
_cell_angle_gamma 90.00
_cell_formula_units_Z 4
_cell_length_a 13.9718(3)
_cell_length_b 9.8400(2)
_cell_length_c 11.9523(3)
_cell_measurement_reflns_used 4076
_cell_measurement_temperature 150(2)
_cell_measurement_theta_max 27.5
_cell_measurement_theta_min 2.92
_cell_volume 1643.23(6)
_computing_cell_refinement 'CrysAlis RED, Oxford Diffraction Ltd.,Version 1.171.35.11'
_computing_data_collection 'CrysAlis CCD, Oxford Diffraction Ltd.,Version 1.171.35.11'
_computing_data_reduction 'CrysAlis RED, Oxford Diffraction Ltd.,Version 1.171.35.11'
_computing_molecular_graphics 'MERCURY 2.4.5(CCDC, 2011)'
_computing_publication_material 'WINGX (Farrugia, 1999)'
_computing_structure_refinement 'SHELXL-97 (Sheldrick, 1997)'
_computing_structure_solution 'SIR-97_(Altomare & al., 1999)'
_diffrn_ambient_temperature 150(2)
_diffrn_detector_area_resol_mean 16.1852
_diffrn_measured_fraction_theta_full 0.998
_diffrn_measured_fraction_theta_max 0.998
_diffrn_measurement_device_type 'CCD Saphire 3 Xcalibur'
_diffrn_measurement_method 'omega scan'
_diffrn_radiation_monochromator graphite
_diffrn_radiation_source 'fine-focus sealed tube'
_diffrn_radiation_type MoK\a
_diffrn_radiation_wavelength 0.71073
_diffrn_reflns_av_R_equivalents 0.0300
_diffrn_reflns_av_sigmaI/netI 0.0312
_diffrn_reflns_limit_h_max 17
_diffrn_reflns_limit_h_min -17
_diffrn_reflns_limit_k_max 12
_diffrn_reflns_limit_k_min -12
_diffrn_reflns_limit_l_max 15
_diffrn_reflns_limit_l_min -14
_diffrn_reflns_number 6402
_diffrn_reflns_theta_full 27.00
_diffrn_reflns_theta_max 27.00
_diffrn_reflns_theta_min 2.92
_exptl_absorpt_coefficient_mu 2.218
_exptl_absorpt_correction_T_max 0.82193
_exptl_absorpt_correction_T_min 0.75246
_exptl_absorpt_correction_type analytical
_exptl_absorpt_process_details 'Alcock(1970) crystallographic computing,p271'
_exptl_crystal_colour colourless
_exptl_crystal_density_diffrn 1.939
_exptl_crystal_density_method 'not measured'
_exptl_crystal_description prism
_exptl_crystal_F_000 944
_exptl_crystal_size_max 0.247
_exptl_crystal_size_mid 0.203
_exptl_crystal_size_min 0.118
_refine_diff_density_max 0.265
_refine_diff_density_min -0.303
_refine_diff_density_rms 0.061
_refine_ls_abs_structure_details 'Flack H D (1983), Acta Cryst. A39, 876-881'
_refine_ls_abs_structure_Flack -0.02(2)
_refine_ls_extinction_method none
_refine_ls_goodness_of_fit_ref 1.000
_refine_ls_hydrogen_treatment constr
_refine_ls_matrix_type full
_refine_ls_number_parameters 97
_refine_ls_number_reflns 1852
_refine_ls_number_restraints 1
_refine_ls_restrained_S_all 0.999
_refine_ls_R_factor_all 0.0202
_refine_ls_R_factor_gt 0.0188
_refine_ls_shift/su_max 0.001
_refine_ls_shift/su_mean 0.000
_refine_ls_structure_factor_coef Fsqd
_refine_ls_weighting_details 'calc w=1/[\s^2^(Fo^2^)+(0.0179P)^2^+0.0000P] where P=(Fo^2^+2Fc^2^)/3'
_refine_ls_weighting_scheme calc
_refine_ls_wR_factor_gt 0.0386
_refine_ls_wR_factor_ref 0.0388
_reflns_number_gt 1782
_reflns_number_total 1852
_reflns_threshold_expression >2sigma(I)
_cod_data_source_file c4ra13718c2.cif
_cod_data_source_block im41
_cod_depositor_comments
;
The following automatic conversions were performed:

'_symmetry_cell_setting' value 'Orthorhombic' changed to
'orthorhombic' according to
/usr/data/users/saulius/crontab/automatic-downloads/rss-feeds/RSC/lib/dictionaries/cif_core.dic
dictionary named 'cif_core.dic' version 2.4.2 from 2011-04-26.

Automatic conversion script
Id: cif_fix_values 3008 2015-01-20 13:52:24Z robertas 
;
_cod_original_sg_symbol_H-M Ima2
_cod_database_code 7219485

loop_
_symmetry_equiv_pos_as_xyz
'x, y, z'
'-x, -y, z'
'-x+1/2, y, z'
'x+1/2, -y, z'
'x+1/2, y+1/2, z+1/2'
'-x+1/2, -y+1/2, z+1/2'
'-x+1, y+1/2, z+1/2'
'x+1, -y+1/2, z+1/2'

loop_
_atom_site_label
_atom_site_type_symbol
_atom_site_fract_x
_atom_site_fract_y
_atom_site_fract_z
_atom_site_U_iso_or_equiv
_atom_site_adp_type
_atom_site_occupancy
_atom_site_symmetry_multiplicity
_atom_site_calc_flag
_atom_site_refinement_flags
Sn1 Sn 0.7500 0.98610(2) 0.36423(3) 0.01892(7) Uani 1 2 d S
Cl1 Cl 0.62479(6) 1.12394(8) 0.43437(7) 0.0372(2) Uani 1 1 d .
Cl2 Cl 0.7500 0.81350(11) 0.50025(9) 0.0360(3) Uani 1 2 d S
Cl3 Cl 0.7500 0.41488(9) 0.27577(10) 0.0302(2) Uani 1 2 d S
O1 O 0.65011(13) 0.87614(17) 0.27079(17) 0.0250(5) Uani 1 1 d .
O2 O 0.56205(14) 0.8701(2) 0.11760(17) 0.0276(5) Uani 1 1 d .
N1 N 0.7500 1.0994(3) 0.2035(3) 0.0177(7) Uani 1 2 d S
H1 H 0.7500 1.1921 0.2185 0.021 Uiso 1 2 calc SR
N2 N 0.57207(16) 0.6019(2) 0.2568(2) 0.0260(6) Uani 1 1 d .
H2A H 0.5904 0.6917 0.2570 0.031 Uiso 1 1 calc R
H2B H 0.6266 0.5494 0.2569 0.031 Uiso 1 1 calc R
C1 C 0.6610(2) 1.0641(3) 0.1423(3) 0.0247(7) Uani 1 1 d .
H1A H 0.6746 1.0635 0.0610 0.030 Uiso 1 1 calc R
H1B H 0.6124 1.1352 0.1566 0.030 Uiso 1 1 calc R
C2 C 0.6200(2) 0.9264(3) 0.1759(2) 0.0216(6) Uani 1 1 d .
C3 C 0.5156(2) 0.5729(2) 0.3584(4) 0.0310(7) Uani 1 1 d .
H3A H 0.4587 0.6328 0.3607 0.037 Uiso 1 1 calc R
H3B H 0.5548 0.5914 0.4257 0.037 Uiso 1 1 calc R
C4 C 0.5163(2) 0.5734(3) 0.1544(2) 0.0237(7) Uani 1 1 d .
H4A H 0.5563 0.5911 0.0876 0.028 Uiso 1 1 calc R
H4B H 0.4599 0.6342 0.1512 0.028 Uiso 1 1 calc R

loop_
_atom_site_aniso_label
_atom_site_aniso_U_11
_atom_site_aniso_U_22
_atom_site_aniso_U_33
_atom_site_aniso_U_23
_atom_site_aniso_U_13
_atom_site_aniso_U_12
Sn1 0.02043(12) 0.01471(12) 0.02162(11) 0.00303(16) 0.000 0.000
Cl1 0.0447(5) 0.0281(4) 0.0387(4) 0.0090(3) 0.0200(4) 0.0123(4)
Cl2 0.0434(7) 0.0281(6) 0.0366(6) 0.0166(5) 0.000 0.000
Cl3 0.0201(5) 0.0159(5) 0.0546(7) 0.0021(5) 0.000 0.000
O1 0.0246(11) 0.0188(9) 0.0317(12) 0.0067(9) -0.0025(10) -0.0048(8)
O2 0.0244(12) 0.0198(11) 0.0387(12) -0.0035(9) -0.0063(10) -0.0035(9)
N1 0.0139(17) 0.0124(15) 0.0268(17) 0.0026(13) 0.000 0.000
N2 0.0198(13) 0.0132(11) 0.0452(16) -0.0010(11) -0.0062(12) 0.0006(9)
C1 0.0187(17) 0.0197(14) 0.0355(17) 0.0074(13) -0.0045(13) -0.0029(12)
C2 0.0154(15) 0.0167(13) 0.0326(16) -0.0002(12) 0.0026(13) 0.0038(12)
C3 0.0476(19) 0.0242(12) 0.0211(14) -0.003(2) -0.006(2) 0.0084(11)
C4 0.0312(19) 0.0170(14) 0.0228(15) 0.0017(12) 0.0008(12) -0.0022(13)

loop_
_atom_type_symbol
_atom_type_description
_atom_type_scat_dispersion_real
_atom_type_scat_dispersion_imag
_atom_type_scat_source
C C 0.0033 0.0016 'International Tables Vol C Tables 4.2.6.8 and 6.1.1.4'
H H 0.0000 0.0000 'International Tables Vol C Tables 4.2.6.8 and 6.1.1.4'
N N 0.0061 0.0033 'International Tables Vol C Tables 4.2.6.8 and 6.1.1.4'
O O 0.0106 0.0060 'International Tables Vol C Tables 4.2.6.8 and 6.1.1.4'
Cl Cl 0.1484 0.1585 'International Tables Vol C Tables 4.2.6.8 and 6.1.1.4'
Sn Sn -0.6537 1.4246 'International Tables Vol C Tables 4.2.6.8 and 6.1.1.4'

loop_
_geom_angle_atom_site_label_1
_geom_angle_atom_site_label_2
_geom_angle_atom_site_label_3
_geom_angle
_geom_angle_site_symmetry_1
_geom_angle_site_symmetry_3
O1 Sn1 O1 83.82(11) . 3_655
O1 Sn1 N1 78.32(7) . .
O1 Sn1 N1 78.32(7) 3_655 .
O1 Sn1 Cl2 89.74(5) . .
O1 Sn1 Cl2 89.74(5) 3_655 .
N1 Sn1 Cl2 163.87(8) . .
O1 Sn1 Cl1 168.43(6) . 3_655
O1 Sn1 Cl1 89.56(6) 3_655 3_655
N1 Sn1 Cl1 91.08(5) . 3_655
Cl2 Sn1 Cl1 99.73(3) . 3_655
O1 Sn1 Cl1 89.56(6) . .
O1 Sn1 Cl1 168.43(6) 3_655 .
N1 Sn1 Cl1 91.08(5) . .
Cl2 Sn1 Cl1 99.73(3) . .
Cl1 Sn1 Cl1 95.30(5) 3_655 .
C2 O1 Sn1 118.86(16) . .
C1 N1 C1 113.9(3) . 3_655
C1 N1 Sn1 108.00(16) . .
C1 N1 Sn1 108.00(16) 3_655 .
C1 N1 H1 109.0 . .
C1 N1 H1 109.0 3_655 .
Sn1 N1 H1 109.0 . .
C4 N2 C3 111.2(2) . .
C4 N2 H2A 109.4 . .
C3 N2 H2A 109.4 . .
C4 N2 H2B 109.4 . .
C3 N2 H2B 109.4 . .
H2A N2 H2B 108.0 . .
N1 C1 C2 113.1(2) . .
N1 C1 H1A 109.0 . .
C2 C1 H1A 109.0 . .
N1 C1 H1B 109.0 . .
C2 C1 H1B 109.0 . .
H1A C1 H1B 107.8 . .
O2 C2 O1 123.0(3) . .
O2 C2 C1 120.6(2) . .
O1 C2 C1 116.4(2) . .
N2 C3 C3 109.92(18) . 2_665
N2 C3 H3A 109.7 . .
C3 C3 H3A 109.7 2_665 .
N2 C3 H3B 109.7 . .
C3 C3 H3B 109.7 2_665 .
H3A C3 H3B 108.2 . .
N2 C4 C4 109.86(19) . 2_665
N2 C4 H4A 109.7 . .
C4 C4 H4A 109.7 2_665 .
N2 C4 H4B 109.7 . .
C4 C4 H4B 109.7 2_665 .
H4A C4 H4B 108.2 . .

loop_
_geom_bond_atom_site_label_1
_geom_bond_atom_site_label_2
_geom_bond_distance
_geom_bond_site_symmetry_2
Sn1 O1 2.0894(19) .
Sn1 O1 2.0894(19) 3_655
Sn1 N1 2.222(3) .
Sn1 Cl2 2.3510(10) .
Sn1 Cl1 2.3670(8) 3_655
Sn1 Cl1 2.3670(8) .
O1 C2 1.307(3) .
O2 C2 1.204(3) .
N1 C1 1.483(3) .
N1 C1 1.483(3) 3_655
N1 H1 0.9300 .
N2 C4 1.477(3) .
N2 C3 1.476(5) .
N2 H2A 0.9200 .
N2 H2B 0.9200 .
C1 C2 1.525(4) .
C1 H1A 0.9900 .
C1 H1B 0.9900 .
C3 C3 1.498(5) 2_665
C3 H3A 0.9900 .
C3 H3B 0.9900 .
C4 C4 1.515(5) 2_665
C4 H4A 0.9900 .
C4 H4B 0.9900 .

loop_
_geom_torsion_atom_site_label_1
_geom_torsion_atom_site_label_2
_geom_torsion_atom_site_label_3
_geom_torsion_atom_site_label_4
_geom_torsion
_geom_torsion_site_symmetry_1
_geom_torsion_site_symmetry_4
O1 Sn1 O1 C2 -89.92(18) 3_655 .
N1 Sn1 O1 C2 -10.61(18) . .
Cl2 Sn1 O1 C2 -179.69(18) . .
Cl1 Sn1 O1 C2 -34.5(4) 3_655 .
Cl1 Sn1 O1 C2 80.58(18) . .
O1 Sn1 N1 C1 18.78(18) . .
O1 Sn1 N1 C1 104.79(19) 3_655 .
Cl2 Sn1 N1 C1 61.79(18) . .
Cl1 Sn1 N1 C1 -165.88(18) 3_655 .
Cl1 Sn1 N1 C1 -70.55(18) . .
O1 Sn1 N1 C1 -104.79(19) . 3_655
O1 Sn1 N1 C1 -18.78(18) 3_655 3_655
Cl2 Sn1 N1 C1 -61.79(18) . 3_655
Cl1 Sn1 N1 C1 70.55(18) 3_655 3_655
Cl1 Sn1 N1 C1 165.88(18) . 3_655
C1 N1 C1 C2 95.3(3) 3_655 .
Sn1 N1 C1 C2 -24.6(3) . .
Sn1 O1 C2 O2 -179.4(2) . .
Sn1 O1 C2 C1 -0.5(3) . .
N1 C1 C2 O2 -163.0(3) . .
N1 C1 C2 O1 18.1(4) . .
C4 N2 C3 C3 58.5(3) . 2_665
C3 N2 C4 C4 -57.7(3) . 2_665
